data_4063499
loop_
_publ_author_name
'Ito, Masato'
'Osaku, Akihide'
'Kobayashi, Chika'
'Shiibashi, Akira'
'Ikariya, Takao'

_publ_section_title
;
 A Convenient Method for the Synthesis of Protic 2-(Tertiary
 phosphino)-1-amines and Their Cp*RuCl Complexes
;
_journal_issue 2
_journal_name_full Organometallics
_journal_page_first 390
_journal_page_last 393
_journal_paper_doi 10.1021/om801042b
_journal_volume 28
_journal_year 2009
_chemical_absolute_configuration rm
_chemical_formula_moiety 'C25 H33 Cl N P Ru '
_chemical_formula_sum 'C25 H33 Cl N P Ru'
_chemical_formula_weight 515.04
_space_group_IT_number 4
_symmetry_cell_setting monoclinic
_symmetry_Int_Tables_number 4
_symmetry_space_group_name_Hall 'P 2yb'
_symmetry_space_group_name_H-M 'P 1 21 1'
_cell_angle_alpha 90
_cell_angle_beta 94.975(2)
_cell_angle_gamma 90
_cell_formula_units_Z 4
_cell_length_a 11.480(2)
_cell_length_b 12.029(2)
_cell_length_c 17.813(4)
_cell_measurement_reflns_used 9445
_cell_measurement_temperature 173.1
_cell_measurement_theta_max 27.5
_cell_measurement_theta_min 3.0
_cell_volume 2450.6(8)
_computing_cell_refinement CrystalClear
_computing_data_collection CrystalClear
_computing_data_reduction CrystalStructure
_computing_publication_material 'CrystalStructure Ver. 3.00'
_computing_structure_refinement CRYSTALS
_computing_structure_solution SIR92
_diffrn_detector_area_resol_mean 28.57
_diffrn_measured_fraction_theta_full 0.9773
_diffrn_measured_fraction_theta_max 0.9773
_diffrn_measurement_device_type 'Rigaku Saturn'
_diffrn_measurement_method \w
_diffrn_radiation_type 'Mo K\a'
_diffrn_radiation_wavelength 0.7107
_diffrn_reflns_av_R_equivalents 0.031
_diffrn_reflns_limit_h_max 14
_diffrn_reflns_limit_h_min -14
_diffrn_reflns_limit_k_max 14
_diffrn_reflns_limit_k_min -14
_diffrn_reflns_limit_l_max 21
_diffrn_reflns_limit_l_min -23
_diffrn_reflns_number 19577
_diffrn_reflns_theta_full 27.48
_diffrn_reflns_theta_max 27.48
_exptl_absorpt_coefficient_mu 0.825
_exptl_absorpt_correction_T_max 0.719
_exptl_absorpt_correction_T_min 0.588
_exptl_absorpt_correction_type none
_exptl_crystal_colour orange
_exptl_crystal_density_diffrn 1.396
_exptl_crystal_density_method 'not measured'
_exptl_crystal_description block
_exptl_crystal_F_000 1064.00
_exptl_crystal_size_max 0.60
_exptl_crystal_size_mid 0.50
_exptl_crystal_size_min 0.40
_refine_diff_density_max 2.74
_refine_diff_density_min -0.82
_refine_ls_extinction_method none
_refine_ls_goodness_of_fit_ref 0.995
_refine_ls_hydrogen_treatment refall
_refine_ls_number_parameters 589
_refine_ls_number_reflns 10760
_refine_ls_R_factor_gt 0.0280
_refine_ls_shift/su_max 0.0080
_refine_ls_structure_factor_coef Fsqd
_refine_ls_weighting_details 'w = 1/[0.0010Fo^2^ + 0.6000\s^2^(Fo) + 0.0000]/(4Fo^2^)'
_refine_ls_weighting_scheme calc
_refine_ls_wR_factor_ref 0.0830
_reflns_number_gt 10591
_reflns_number_total 10760
_reflns_threshold_expression F^2^>2.0\s(F^2^)
_cod_data_source_file om801042b_si_002.cif
_cod_data_source_block '__RuPN(Me)'
_cod_original_cell_volume 2450.7(9)
_cod_original_formula_sum 'C25 H33 Cl N P Ru '
_cod_database_code 4063499

loop_
_symmetry_equiv_pos_as_xyz
x,y,z
-x,y+1/2,-z

loop_
_atom_site_label
_atom_site_type_symbol
_atom_site_fract_x
_atom_site_fract_y
_atom_site_fract_z
_atom_site_U_iso_or_equiv
_atom_site_adp_type
_atom_site_occupancy
_atom_site_symmetry_multiplicity
_atom_site_calc_flag
_atom_site_refinement_flags
_atom_site_disorder_assembly
_atom_site_disorder_group
Ru1 Ru 0.17193(2) -0.19881(4) 0.467880(10) 0.01770(5) Uani 1.00 1 d . . .
Ru2 Ru 0.37706(2) -0.16391(4) 1.053610(10) 0.01617(5) Uani 1.00 1 d . . .
Cl1 Cl 0.01186(6) -0.33891(7) 0.45156(4) 0.0253(2) Uani 1.00 1 d . . .
Cl2 Cl 0.48159(6) 0.01622(7) 1.05657(4) 0.0258(2) Uani 1.00 1 d . . .
P1 P 0.23508(6) -0.27803(7) 0.57997(4) 0.0207(2) Uani 1.00 1 d . . .
P2 P 0.31812(6) -0.15347(7) 0.92769(4) 0.0190(2) Uani 1.00 1 d . . .
N1 N 0.0474(2) -0.1222(2) 0.53813(13) 0.0235(6) Uani 1.00 1 d . . .
N2 N 0.5363(2) -0.2203(2) 1.00678(13) 0.0219(6) Uani 1.00 1 d . . .
C1 C 0.2832(3) -0.0670(3) 0.4333(2) 0.0341(9) Uani 1.00 1 d . . .
C2 C 0.1771(3) -0.0643(3) 0.3837(2) 0.0256(7) Uani 1.00 1 d . . .
C3 C 0.1644(2) -0.1661(3) 0.3451(1) 0.0236(6) Uani 1.00 1 d . . .
C4 C 0.2627(3) -0.2359(3) 0.3693(2) 0.0289(8) Uani 1.00 1 d . . .
C5 C 0.3368(3) -0.1723(4) 0.4226(2) 0.0349(9) Uani 1.00 1 d . . .
C6 C 0.3318(6) 0.0339(4) 0.4757(3) 0.070(2) Uani 1.00 1 d . . .
C7 C 0.0967(4) 0.0327(3) 0.3743(2) 0.0482(12) Uani 1.00 1 d . . .
C8 C 0.0680(3) -0.1980(4) 0.2883(2) 0.0386(9) Uani 1.00 1 d . . .
C9 C 0.2887(5) -0.3467(4) 0.3366(2) 0.0547(13) Uani 1.00 1 d . . .
C10 C 0.4577(3) -0.2042(6) 0.4548(2) 0.065(1) Uani 1.00 1 d . . .
C11 C 0.1250(3) -0.2374(3) 0.6448(2) 0.0260(7) Uani 1.00 1 d . . .
C12 C 0.0732(3) -0.1249(3) 0.6220(2) 0.0258(7) Uani 1.00 1 d . . .
C13 C -0.0360(3) -0.0988(3) 0.6622(2) 0.0399(10) Uani 1.00 1 d . . .
C14 C 0.2420(3) -0.4287(3) 0.5908(2) 0.0269(7) Uani 1.00 1 d . . .
C15 C 0.2458(3) -0.4952(3) 0.5276(2) 0.0330(8) Uani 1.00 1 d . . .
C16 C 0.2468(3) -0.6107(3) 0.5327(3) 0.0439(10) Uani 1.00 1 d . . .
C17 C 0.2431(3) -0.6603(4) 0.6014(3) 0.0482(10) Uani 1.00 1 d . . .
C18 C 0.2397(3) -0.5962(4) 0.6657(3) 0.0470(11) Uani 1.00 1 d . . .
C19 C 0.2397(3) -0.4806(3) 0.6604(2) 0.0367(9) Uani 1.00 1 d . . .
C20 C 0.3745(3) -0.2326(3) 0.6299(2) 0.0304(8) Uani 1.00 1 d . . .
C21 C 0.4654(3) -0.3052(4) 0.6488(2) 0.0404(10) Uani 1.00 1 d . . .
C22 C 0.5745(4) -0.2635(5) 0.6807(2) 0.0515(12) Uani 1.00 1 d . . .
C23 C 0.5893(4) -0.1515(5) 0.6913(2) 0.0533(12) Uani 1.00 1 d . . .
C24 C 0.4975(4) -0.0788(4) 0.6730(2) 0.0460(11) Uani 1.00 1 d . . .
C25 C 0.3905(3) -0.1206(3) 0.6417(2) 0.0363(9) Uani 1.00 1 d . . .
C26 C 0.2685(3) -0.2938(3) 1.0960(2) 0.0255(7) Uani 1.00 1 d . . .
C27 C 0.3778(3) -0.2895(3) 1.1422(2) 0.0257(7) Uani 1.00 1 d . . .
C28 C 0.3904(3) -0.1819(3) 1.1761(1) 0.0237(7) Uani 1.00 1 d . . .
C29 C 0.2878(3) -0.1178(2) 1.1512(1) 0.0205(6) Uani 1.00 1 d . . .
C30 C 0.2123(2) -0.1861(3) 1.1028(1) 0.0230(7) Uani 1.00 1 d . . .
C31 C 0.2143(4) -0.3962(3) 1.0615(2) 0.0436(10) Uani 1.00 1 d . . .
C32 C 0.4638(4) -0.3831(3) 1.1524(2) 0.0379(9) Uani 1.00 1 d . . .
C33 C 0.4873(3) -0.1429(3) 1.2315(2) 0.0355(9) Uani 1.00 1 d . . .
C34 C 0.2643(3) -0.0025(3) 1.1772(2) 0.0327(8) Uani 1.00 1 d . . .
C35 C 0.0913(3) -0.1566(4) 1.0698(2) 0.0362(8) Uani 1.00 1 d . . .
C36 C 0.4500(2) -0.1886(3) 0.8785(1) 0.0240(7) Uani 1.00 1 d . . .
C37 C 0.5576(2) -0.1677(3) 0.9329(1) 0.0224(6) Uani 1.00 1 d . . .
C38 C 0.6693(3) -0.2096(3) 0.9026(2) 0.0326(8) Uani 1.00 1 d . . .
C39 C 0.2638(3) -0.0222(3) 0.8861(2) 0.0228(7) Uani 1.00 1 d . . .
C40 C 0.2473(3) -0.0057(3) 0.8079(2) 0.0314(8) Uani 1.00 1 d . . .
C41 C 0.2017(3) 0.0947(3) 0.7789(2) 0.0388(9) Uani 1.00 1 d . . .
C42 C 0.1711(3) 0.1773(3) 0.8272(2) 0.0408(10) Uani 1.00 1 d . . .
C43 C 0.1872(3) 0.1625(3) 0.9048(2) 0.0400(10) Uani 1.00 1 d . . .
C44 C 0.2339(3) 0.0626(3) 0.9341(2) 0.0304(8) Uani 1.00 1 d . . .
C45 C 0.2076(3) -0.2513(3) 0.8856(2) 0.0241(7) Uani 1.00 1 d . . .
C46 C 0.0922(3) -0.2193(3) 0.8666(2) 0.0318(8) Uani 1.00 1 d . . .
C47 C 0.0097(3) -0.2982(4) 0.8397(2) 0.0415(10) Uani 1.00 1 d . . .
C48 C 0.0418(4) -0.4075(4) 0.8303(2) 0.0442(11) Uani 1.00 1 d . . .
C49 C 0.1549(4) -0.4410(3) 0.8503(2) 0.0395(10) Uani 1.00 1 d . . .
C50 C 0.2381(3) -0.3620(3) 0.8777(2) 0.0314(8) Uani 1.00 1 d . . .
H1 H -0.0253 -0.1589 0.52694 0.0284 Uiso 1.00 1 c . . .
H2 H 0.0402 -0.0465 0.52328 0.0285 Uiso 1.00 1 c . . .
H3 H 0.4022 0.0123 0.5040 0.083 Uiso 1.00 1 c . . .
H4 H 0.2778 0.0607 0.5090 0.083 Uiso 1.00 1 c . . .
H5 H 0.3481 0.0910 0.4413 0.083 Uiso 1.00 1 c . . .
H6 H 0.1372 0.0951 0.3568 0.059 Uiso 1.00 1 c . . .
H7 H 0.0681 0.0501 0.4214 0.059 Uiso 1.00 1 c . . .
H8 H 0.0329 0.0146 0.3388 0.059 Uiso 1.00 1 c . . .
H9 H 0.0647 -0.1466 0.2476 0.047 Uiso 1.00 1 c . . .
H10 H -0.0036 -0.1959 0.3113 0.047 Uiso 1.00 1 c . . .
H11 H 0.0803 -0.2708 0.2698 0.047 Uiso 1.00 1 c . . .
H12 H 0.2261 -0.3960 0.3440 0.068 Uiso 1.00 1 c . . .
H13 H 0.3591 -0.3755 0.3611 0.068 Uiso 1.00 1 c . . .
H14 H 0.2969 -0.3395 0.2842 0.068 Uiso 1.00 1 c . . .
H15 H 0.4536 -0.2734 0.4802 0.079 Uiso 1.00 1 c . . .
H16 H 0.4879 -0.1490 0.4894 0.079 Uiso 1.00 1 c . . .
H17 H 0.5076 -0.2113 0.4153 0.079 Uiso 1.00 1 c . . .
H18 H 0.1612 -0.2337 0.6947 0.0313 Uiso 1.00 1 c . . .
H19 H 0.0643 -0.2913 0.6424 0.0315 Uiso 1.00 1 c . . .
H20 H 0.1295 -0.0690 0.6359 0.0311 Uiso 1.00 1 c . . .
H21 H -0.0659 -0.0277 0.6475 0.049 Uiso 1.00 1 c . . .
H22 H -0.0176 -0.1001 0.7152 0.049 Uiso 1.00 1 c . . .
H23 H -0.0932 -0.1540 0.6485 0.049 Uiso 1.00 1 c . . .
H24 H 0.2485 -0.4643 0.4787 0.0391 Uiso 1.00 1 c . . .
H25 H 0.2503 -0.6562 0.4893 0.052 Uiso 1.00 1 c . . .
H26 H 0.2412 -0.7392 0.6036 0.057 Uiso 1.00 1 c . . .
H27 H 0.2382 -0.6313 0.7134 0.057 Uiso 1.00 1 c . . .
H28 H 0.2398 -0.4368 0.7048 0.0443 Uiso 1.00 1 c . . .
H29 H 0.4555 -0.3831 0.6420 0.048 Uiso 1.00 1 c . . .
H30 H 0.6369 -0.3132 0.6946 0.061 Uiso 1.00 1 c . . .
H31 H 0.6634 -0.1235 0.7102 0.064 Uiso 1.00 1 c . . .
H32 H 0.5060 -0.0013 0.6821 0.056 Uiso 1.00 1 c . . .
H33 H 0.3269 -0.0714 0.6297 0.044 Uiso 1.00 1 c . . .
H34 H 0.5318 -0.2985 0.99975 0.0267 Uiso 1.00 1 c . . .
H35 H 0.6010 -0.2030 1.04177 0.0267 Uiso 1.00 1 c . . .
H36 H 0.1418 -0.3792 1.0340 0.053 Uiso 1.00 1 c . . .
H37 H 0.2018 -0.4482 1.1001 0.053 Uiso 1.00 1 c . . .
H38 H 0.2661 -0.4274 1.0284 0.053 Uiso 1.00 1 c . . .
H39 H 0.4356 -0.4460 1.1240 0.046 Uiso 1.00 1 c . . .
H40 H 0.4742 -0.4022 1.2043 0.046 Uiso 1.00 1 c . . .
H41 H 0.5365 -0.3602 1.1357 0.046 Uiso 1.00 1 c . . .
H42 H 0.5454 -0.1990 1.2391 0.0423 Uiso 1.00 1 c . . .
H43 H 0.4565 -0.1265 1.2781 0.0422 Uiso 1.00 1 c . . .
H44 H 0.5212 -0.0776 1.2127 0.0425 Uiso 1.00 1 c . . .
H45 H 0.3257 0.0452 1.1648 0.0404 Uiso 1.00 1 c . . .
H46 H 0.2601 -0.0026 1.2302 0.0405 Uiso 1.00 1 c . . .
H47 H 0.1922 0.0231 1.1531 0.0404 Uiso 1.00 1 c . . .
H48 H 0.0958 -0.0923 1.0392 0.0441 Uiso 1.00 1 c . . .
H49 H 0.0435 -0.1414 1.1095 0.0440 Uiso 1.00 1 c . . .
H50 H 0.0583 -0.2162 1.0400 0.0443 Uiso 1.00 1 c . . .
H51 H 0.4532 -0.1425 0.8355 0.0292 Uiso 1.00 1 c . . .
H52 H 0.4470 -0.2643 0.8634 0.0290 Uiso 1.00 1 c . . .
H53 H 0.5655 -0.0898 0.9407 0.0272 Uiso 1.00 1 c . . .
H54 H 0.6634 -0.2876 0.8946 0.0399 Uiso 1.00 1 c . . .
H55 H 0.7341 -0.1941 0.9379 0.0396 Uiso 1.00 1 c . . .
H56 H 0.6801 -0.1736 0.8562 0.0396 Uiso 1.00 1 c . . .
H57 H 0.2679 -0.0625 0.7744 0.0376 Uiso 1.00 1 c . . .
H58 H 0.1894 0.1051 0.7260 0.046 Uiso 1.00 1 c . . .
H59 H 0.1426 0.2465 0.8075 0.048 Uiso 1.00 1 c . . .
H60 H 0.1648 0.2193 0.9376 0.047 Uiso 1.00 1 c . . .
H61 H 0.2456 0.0529 0.9872 0.0360 Uiso 1.00 1 c . . .
H62 H 0.0703 -0.1435 0.8705 0.0381 Uiso 1.00 1 c . . .
H63 H -0.0696 -0.2768 0.8287 0.050 Uiso 1.00 1 c . . .
H64 H -0.0142 -0.4595 0.8094 0.053 Uiso 1.00 1 c . . .
H65 H 0.1754 -0.5170 0.8458 0.048 Uiso 1.00 1 c . . .
H66 H 0.3168 -0.3845 0.8901 0.0376 Uiso 1.00 1 c . . .

loop_
_atom_site_aniso_label
_atom_site_aniso_U_11
_atom_site_aniso_U_22
_atom_site_aniso_U_33
_atom_site_aniso_U_12
_atom_site_aniso_U_13
_atom_site_aniso_U_23
Ru1 0.01711(10) 0.01936(11) 0.01678(9) -0.00147(7) 0.00234(7) 0.00138(7)
Ru2 0.01766(10) 0.01515(10) 0.01582(9) -0.00046(7) 0.00209(7) 0.00045(7)
Cl1 0.0246(3) 0.0215(3) 0.0297(3) -0.0044(3) 0.0010(3) 0.0015(3)
Cl2 0.0290(3) 0.0181(3) 0.0312(3) -0.0054(3) 0.0071(3) -0.0030(3)
P1 0.0198(3) 0.0241(4) 0.0182(3) -0.0016(3) 0.0014(2) 0.0029(3)
P2 0.0203(3) 0.0191(3) 0.0177(3) -0.0014(3) 0.0019(2) 0.0002(3)
N1 0.0256(12) 0.0222(12) 0.0231(11) 0.0012(10) 0.0046(9) 0.0023(9)
N2 0.0217(11) 0.0207(13) 0.0242(11) 0.0016(9) 0.0066(9) 0.0032(9)
C1 0.037(2) 0.044(2) 0.0214(13) -0.020(2) 0.0040(12) 0.0054(13)
C2 0.034(2) 0.024(2) 0.0200(12) 0.0011(13) 0.0056(11) 0.0060(11)
C3 0.0251(13) 0.032(2) 0.0141(10) -0.0009(12) 0.0058(9) 0.0021(11)
C4 0.028(2) 0.032(2) 0.029(1) 0.0082(12) 0.0164(12) 0.0075(12)
C5 0.0198(13) 0.058(3) 0.0279(13) -0.004(2) 0.0052(10) 0.022(2)
C6 0.111(4) 0.059(3) 0.038(2) -0.061(3) -0.000(2) 0.005(2)
C7 0.072(3) 0.038(2) 0.037(2) 0.021(2) 0.019(2) 0.010(2)
C8 0.037(2) 0.059(2) 0.0195(12) -0.014(2) -0.0009(11) -0.001(2)
C9 0.087(3) 0.040(2) 0.044(2) 0.024(2) 0.043(2) 0.010(2)
C10 0.023(2) 0.128(5) 0.046(2) 0.009(2) 0.011(1) 0.036(3)
C11 0.029(2) 0.026(2) 0.0243(13) -0.0008(12) 0.0056(11) 0.0036(11)
C12 0.029(2) 0.026(1) 0.0241(13) -0.0013(12) 0.0098(11) -0.0004(11)
C13 0.046(2) 0.039(2) 0.037(2) 0.010(2) 0.019(2) 0.001(1)
C14 0.0178(13) 0.025(2) 0.037(2) 0.0030(11) 0.0015(11) 0.0072(12)
C15 0.029(2) 0.030(2) 0.039(2) 0.0056(13) -0.0045(13) 0.0050(13)
C16 0.035(2) 0.029(2) 0.065(2) 0.006(1) -0.011(2) -0.005(2)
C17 0.027(2) 0.026(2) 0.090(3) 0.005(1) -0.005(2) 0.015(2)
C18 0.029(2) 0.045(2) 0.067(3) 0.003(2) 0.006(2) 0.034(2)
C19 0.033(2) 0.038(2) 0.040(2) 0.006(1) 0.007(1) 0.012(2)
C20 0.025(2) 0.045(2) 0.0204(13) -0.0075(13) 0.0013(11) 0.0007(12)
C21 0.028(2) 0.059(3) 0.033(2) -0.001(2) -0.0002(13) 0.003(2)
C22 0.029(2) 0.086(4) 0.039(2) 0.001(2) -0.004(1) 0.006(2)
C23 0.038(2) 0.100(4) 0.021(1) -0.027(2) -0.0016(13) -0.006(2)
C24 0.046(2) 0.063(3) 0.030(2) -0.027(2) 0.008(2) -0.008(2)
C25 0.035(2) 0.047(2) 0.028(2) -0.018(2) 0.0082(13) -0.006(1)
C26 0.032(2) 0.026(2) 0.0202(13) -0.0104(12) 0.0099(11) 0.0003(11)
C27 0.036(2) 0.022(2) 0.0194(12) 0.0039(12) 0.0076(11) 0.0068(11)
C28 0.0290(13) 0.026(2) 0.0165(11) -0.0005(12) 0.0019(9) 0.0028(10)
C29 0.026(1) 0.0198(13) 0.0165(11) 0.0001(11) 0.0074(10) 0.0008(10)
C30 0.0221(12) 0.029(2) 0.0186(11) -0.0039(12) 0.0057(9) 0.0015(11)
C31 0.054(2) 0.039(2) 0.040(2) -0.022(2) 0.010(2) -0.006(2)
C32 0.051(2) 0.029(2) 0.034(2) 0.014(2) 0.006(1) 0.0096(13)
C33 0.037(2) 0.043(2) 0.025(1) -0.006(2) -0.0047(12) -0.0016(13)
C34 0.041(2) 0.027(2) 0.032(2) 0.001(1) 0.0139(13) -0.0013(12)
C35 0.023(1) 0.057(2) 0.029(1) -0.003(2) 0.0050(11) 0.004(2)
C36 0.0266(13) 0.027(2) 0.0189(11) 0.0015(12) 0.0061(9) -0.0008(11)
C37 0.0235(12) 0.0189(13) 0.0253(12) 0.0013(11) 0.0056(10) 0.0014(11)
C38 0.029(2) 0.035(2) 0.035(2) 0.003(1) 0.0101(12) 0.005(1)
C39 0.024(1) 0.023(1) 0.0218(12) -0.0001(11) 0.0005(10) 0.0038(10)
C40 0.040(2) 0.030(2) 0.024(1) -0.002(1) 0.0009(12) 0.0030(12)
C41 0.048(2) 0.040(2) 0.027(2) 0.001(2) -0.007(1) 0.011(1)
C42 0.041(2) 0.027(2) 0.050(2) 0.005(2) -0.014(2) 0.008(2)
C43 0.039(2) 0.037(2) 0.043(2) 0.014(2) -0.006(1) 0.002(2)
C44 0.030(2) 0.033(2) 0.027(1) 0.0100(13) -0.0031(11) 0.0008(12)
C45 0.023(1) 0.031(2) 0.0194(12) -0.0066(12) 0.0051(10) 0.0019(11)
C46 0.026(1) 0.042(2) 0.027(1) -0.008(1) 0.0014(11) 0.0028(13)
C47 0.025(2) 0.062(3) 0.038(2) -0.012(2) -0.0018(13) 0.009(2)
C48 0.048(2) 0.051(2) 0.034(2) -0.027(2) 0.006(2) -0.008(2)
C49 0.051(2) 0.036(2) 0.033(2) -0.018(2) 0.010(2) -0.009(1)
C50 0.035(2) 0.030(2) 0.029(2) -0.0072(13) 0.0009(12) -0.0032(12)

loop_
_atom_type_symbol
_atom_type_description
_atom_type_scat_dispersion_real
_atom_type_scat_dispersion_imag
_atom_type_scat_source
C C 0.006 0.003
;
International Tables for Crystallography
(1992, Vol. C, Tables 4.2.6.8 and 6.1.1.4)
;
H H 0.000 0.000
;
International Tables for Crystallography
(1992, Vol. C, Table 6.1.1.4)
;
Cl Cl 0.174 0.200
;
International Tables for Crystallography
(1992, Vol. C, Tables 4.2.6.8 and 6.1.1.4)
;
N N 0.011 0.006
;
International Tables for Crystallography
(1992, Vol. C, Tables 4.2.6.8 and 6.1.1.4)
;
P P 0.125 0.123
;
International Tables for Crystallography
(1992, Vol. C, Tables 4.2.6.8 and 6.1.1.4)
;
Ru Ru -1.118 0.919
;
International Tables for Crystallography
(1992, Vol. C, Tables 4.2.6.8 and 6.1.1.4)
;

loop_
_geom_angle_atom_site_label_1
_geom_angle_site_symmetry_1
_geom_angle_atom_site_label_2
_geom_angle_site_symmetry_2
_geom_angle_atom_site_label_3
_geom_angle_site_symmetry_3
_geom_angle
_geom_angle_publ_flag
Cl1 . Ru1 . P1 . 89.70(3) yes
Cl1 . Ru1 . N1 . 80.77(7) yes
P1 . Ru1 . N1 . 81.27(7) yes
Cl1 . Ru1 . C1 . 155.79(9) yes
P1 . Ru1 . C1 . 114.00(9) yes
N1 . Ru1 . C1 . 106.62(13) yes
Cl1 . Ru1 . C2 . 118.60(9) yes
P1 . Ru1 . C2 . 151.33(9) yes
N1 . Ru1 . C2 . 97.89(11) yes
C1 . Ru1 . C2 . 38.52(12) yes
Cl1 . Ru1 . C3 . 92.28(8) yes
P1 . Ru1 . C3 . 157.38(8) yes
N1 . Ru1 . C3 . 121.3(1) yes
C1 . Ru1 . C3 . 64.00(12) yes
C2 . Ru1 . C3 . 37.02(12) yes
Cl1 . Ru1 . C4 . 99.7(1) yes
P1 . Ru1 . C4 . 119.12(9) yes
N1 . Ru1 . C4 . 159.5(1) yes
C1 . Ru1 . C4 . 65.28(14) yes
C2 . Ru1 . C4 . 63.73(12) yes
Cl1 . Ru1 . C5 . 136.28(12) yes
P1 . Ru1 . C5 . 99.65(8) yes
N1 . Ru1 . C5 . 142.71(14) yes
C1 . Ru1 . C5 . 38.79(16) yes
C2 . Ru1 . C5 . 63.89(12) yes
C3 . Ru1 . C4 . 38.41(11) yes
C3 . Ru1 . C5 . 64.1(1) yes
C4 . Ru1 . C5 . 39.01(14) yes
Cl2 . Ru2 . P2 . 94.27(3) yes
Cl2 . Ru2 . N2 . 81.91(7) yes
P2 . Ru2 . N2 . 80.14(7) yes
Cl2 . Ru2 . C26 . 155.95(8) yes
P2 . Ru2 . C26 . 104.46(8) yes
N2 . Ru2 . C26 . 115.71(11) yes
Cl2 . Ru2 . C27 . 128.21(9) yes
P2 . Ru2 . C27 . 136.72(9) yes
N2 . Ru2 . C27 . 96.3(1) yes
C26 . Ru2 . C27 . 38.62(12) yes
Cl2 . Ru2 . C28 . 94.22(8) yes
P2 . Ru2 . C28 . 166.66(8) yes
N2 . Ru2 . C28 . 111.3(1) yes
C26 . Ru2 . C28 . 64.84(11) yes
C27 . Ru2 . C28 . 38.23(11) yes
Cl2 . Ru2 . C29 . 91.19(8) yes
P2 . Ru2 . C29 . 130.71(8) yes
N2 . Ru2 . C29 . 149.0(1) yes
C26 . Ru2 . C29 . 65.18(11) yes
C27 . Ru2 . C29 . 64.53(11) yes
Cl2 . Ru2 . C30 . 122.49(9) yes
P2 . Ru2 . C30 . 102.06(7) yes
N2 . Ru2 . C30 . 154.84(11) yes
C26 . Ru2 . C30 . 39.21(12) yes
C27 . Ru2 . C30 . 64.65(11) yes
C28 . Ru2 . C29 . 38.80(11) yes
C28 . Ru2 . C30 . 64.7(1) yes
C29 . Ru2 . C30 . 38.46(11) yes
Ru1 . P1 . C11 . 104.7(1) yes
Ru1 . P1 . C14 . 121.16(11) yes
C11 . P1 . C14 . 102.85(14) yes
Ru1 . P1 . C20 . 119.75(11) yes
C11 . P1 . C20 . 103.44(15) yes
C14 . P1 . C20 . 102.41(16) yes
Ru2 . P2 . C36 . 105.36(9) yes
Ru2 . P2 . C39 . 120.4(1) yes
C36 . P2 . C39 . 105.52(14) yes
Ru2 . P2 . C45 . 119.92(9) yes
C36 . P2 . C45 . 102.89(14) yes
C39 . P2 . C45 . 100.82(14) yes
Ru1 . N1 . C12 . 118.68(18) yes
Ru1 . N1 . H1 . 106.9 no
C12 . N1 . H1 . 107.1 no
Ru1 . N1 . H2 . 106.9 no
C12 . N1 . H2 . 107.7 no
H1 . N1 . H2 . 109.5 no
Ru2 . N2 . C37 . 114.21(17) yes
Ru2 . N2 . H34 . 108.7 no
C37 . N2 . H34 . 108.3 no
Ru2 . N2 . H35 . 108.3 no
C37 . N2 . H35 . 107.8 no
H34 . N2 . H35 . 109.5 no
Ru1 . C1 . C2 . 72.68(18) yes
Ru1 . C1 . C5 . 70.07(19) yes
C2 . C1 . C5 . 106.8(3) yes
Ru1 . C1 . C6 . 130.5(3) yes
C2 . C1 . C6 . 123.0(4) yes
C5 . C1 . C6 . 129.3(4) yes
Ru1 . C2 . C1 . 68.80(17) yes
Ru1 . C2 . C3 . 71.68(17) yes
C1 . C2 . C3 . 109.0(3) yes
Ru1 . C2 . C7 . 126.7(2) yes
C1 . C2 . C7 . 124.7(3) yes
C3 . C2 . C7 . 126.3(3) yes
Ru1 . C3 . C2 . 71.29(15) yes
Ru1 . C3 . C4 . 68.85(15) yes
C2 . C3 . C4 . 108.4(3) yes
Ru1 . C3 . C8 . 126.2(2) yes
C2 . C3 . C8 . 126.7(3) yes
C4 . C3 . C8 . 124.9(3) yes
Ru1 . C4 . C3 . 72.74(15) yes
Ru1 . C4 . C5 . 69.77(17) yes
C3 . C4 . C5 . 106.9(3) yes
Ru1 . C4 . C9 . 128.8(2) yes
C3 . C4 . C9 . 125.4(4) yes
C5 . C4 . C9 . 127.2(4) yes
Ru1 . C5 . C1 . 71.14(17) yes
Ru1 . C5 . C4 . 71.22(16) yes
C1 . C5 . C4 . 108.8(3) yes
Ru1 . C5 . C10 . 129.3(2) yes
C1 . C5 . C10 . 124.7(4) yes
C4 . C5 . C10 . 126.1(4) yes
C1 . C6 . H3 . 107.8 no
C1 . C6 . H4 . 110.5 no
H3 . C6 . H4 . 109.5 no
C1 . C6 . H5 . 110.1 no
H3 . C6 . H5 . 109.5 no
H4 . C6 . H5 . 109.5 no
C2 . C7 . H6 . 109.8 no
C2 . C7 . H7 . 109.4 no
H6 . C7 . H7 . 109.5 no
C2 . C7 . H8 . 109.2 no
H6 . C7 . H8 . 109.5 no
H7 . C7 . H8 . 109.5 no
C3 . C8 . H9 . 109.2 no
C3 . C8 . H10 . 108.7 no
H9 . C8 . H10 . 109.5 no
C3 . C8 . H11 . 110.5 no
H9 . C8 . H11 . 109.5 no
H10 . C8 . H11 . 109.5 no
C4 . C9 . H12 . 108.9 no
C4 . C9 . H13 . 109.6 no
H12 . C9 . H13 . 109.5 no
C4 . C9 . H14 . 110.0 no
H12 . C9 . H14 . 109.5 no
H13 . C9 . H14 . 109.4 no
C5 . C10 . H15 . 108.8 no
C5 . C10 . H16 . 109.9 no
H15 . C10 . H16 . 109.5 no
C5 . C10 . H17 . 109.6 no
H15 . C10 . H17 . 109.5 no
H16 . C10 . H17 . 109.5 no
P1 . C11 . C12 . 110.0(2) yes
P1 . C11 . H18 . 109.3 no
C12 . C11 . H18 . 109.7 no
P1 . C11 . H19 . 109.3 no
C12 . C11 . H19 . 109.2 no
H18 . C11 . H19 . 109.5 no
N1 . C12 . C11 . 108.9(2) yes
N1 . C12 . C13 . 111.3(3) yes
C11 . C12 . C13 . 112.0(3) yes
N1 . C12 . H20 . 108.4 no
C11 . C12 . H20 . 108.6 no
C13 . C12 . H20 . 107.4 no
C12 . C13 . H21 . 110.2 no
C12 . C13 . H22 . 110.0 no
H21 . C13 . H22 . 109.5 no
C12 . C13 . H23 . 108.2 no
H21 . C13 . H23 . 109.5 no
H22 . C13 . H23 . 109.5 no
P1 . C14 . C15 . 119.5(2) yes
P1 . C14 . C19 . 122.5(3) yes
C15 . C14 . C19 . 118.0(3) yes
C14 . C15 . C16 . 121.6(4) yes
C14 . C15 . H24 . 121.7 no
C16 . C15 . H24 . 116.7 no
C15 . C16 . C17 . 119.6(4) yes
C15 . C16 . H25 . 121.5 no
C17 . C16 . H25 . 118.9 no
C16 . C17 . C18 . 120.2(4) yes
C16 . C17 . H26 . 118.5 no
C18 . C17 . H26 . 121.3 no
C17 . C18 . C19 . 120.0(4) yes
C17 . C18 . H27 . 119.7 no
C19 . C18 . H27 . 120.2 no
C14 . C19 . C18 . 120.5(4) yes
C14 . C19 . H28 . 119.7 no
C18 . C19 . H28 . 119.8 no
P1 . C20 . C21 . 122.4(3) yes
P1 . C20 . C25 . 117.6(3) yes
C21 . C20 . C25 . 119.7(3) yes
C20 . C21 . C22 . 119.7(4) yes
C20 . C21 . H29 . 120.9 no
C22 . C21 . H29 . 119.4 no
C21 . C22 . C23 . 119.8(4) yes
C21 . C22 . H30 . 120.0 no
C23 . C22 . H30 . 120.2 no
C22 . C23 . C24 . 120.4(4) yes
C22 . C23 . H31 . 119.6 no
C24 . C23 . H31 . 120.0 no
C23 . C24 . C25 . 119.4(4) yes
C23 . C24 . H32 . 121.0 no
C25 . C24 . H32 . 119.7 no
C20 . C25 . C24 . 121.0(4) yes
C20 . C25 . H33 . 119.2 no
C24 . C25 . H33 . 119.8 no
Ru2 . C26 . C27 . 71.07(17) yes
Ru2 . C26 . C30 . 70.20(16) yes
C27 . C26 . C30 . 106.8(3) yes
Ru2 . C26 . C31 . 133.1(2) yes
C27 . C26 . C31 . 125.3(3) yes
C30 . C26 . C31 . 126.8(3) yes
Ru2 . C27 . C26 . 70.31(16) yes
Ru2 . C27 . C28 . 70.88(16) yes
C26 . C27 . C28 . 108.9(3) yes
Ru2 . C27 . C32 . 124.7(2) yes
C26 . C27 . C32 . 125.0(3) yes
C28 . C27 . C32 . 126.0(3) yes
Ru2 . C28 . C27 . 70.89(15) yes
Ru2 . C28 . C29 . 69.90(14) yes
C27 . C28 . C29 . 107.7(2) yes
Ru2 . C28 . C33 . 127.7(2) yes
C27 . C28 . C33 . 127.1(3) yes
C29 . C28 . C33 . 125.0(3) yes
Ru2 . C29 . C28 . 71.31(15) yes
Ru2 . C29 . C30 . 70.90(15) yes
C28 . C29 . C30 . 108.3(3) yes
Ru2 . C29 . C34 . 126.7(2) yes
C28 . C29 . C34 . 124.4(3) yes
C30 . C29 . C34 . 127.2(3) yes
Ru2 . C30 . C26 . 70.59(15) yes
Ru2 . C30 . C29 . 70.64(15) yes
C26 . C30 . C29 . 108.2(2) yes
Ru2 . C30 . C35 . 128.4(2) yes
C26 . C30 . C35 . 125.3(3) yes
C29 . C30 . C35 . 126.3(3) yes
C26 . C31 . H36 . 110.5 no
C26 . C31 . H37 . 109.2 no
H36 . C31 . H37 . 109.5 no
C26 . C31 . H38 . 108.7 no
H36 . C31 . H38 . 109.5 no
H37 . C31 . H38 . 109.5 no
C27 . C32 . H39 . 110.1 no
C27 . C32 . H40 . 109.0 no
H39 . C32 . H40 . 109.5 no
C27 . C32 . H41 . 109.4 no
H39 . C32 . H41 . 109.5 no
H40 . C32 . H41 . 109.5 no
C28 . C33 . H42 . 110.0 no
C28 . C33 . H43 . 109.2 no
H42 . C33 . H43 . 109.5 no
C28 . C33 . H44 . 109.2 no
H42 . C33 . H44 . 109.5 no
H43 . C33 . H44 . 109.5 no
C29 . C34 . H45 . 109.4 no
C29 . C34 . H46 . 109.5 no
H45 . C34 . H46 . 109.5 no
C29 . C34 . H47 . 109.6 no
H45 . C34 . H47 . 109.5 no
H46 . C34 . H47 . 109.5 no
C30 . C35 . H48 . 108.8 no
C30 . C35 . H49 . 109.1 no
H48 . C35 . H49 . 109.5 no
C30 . C35 . H50 . 110.5 no
H48 . C35 . H50 . 109.5 no
H49 . C35 . H50 . 109.5 no
P2 . C36 . C37 . 108.12(18) yes
P2 . C36 . H51 . 109.7 no
C37 . C36 . H51 . 109.4 no
P2 . C36 . H52 . 109.9 no
C37 . C36 . H52 . 110.3 no
H51 . C36 . H52 . 109.5 no
N2 . C37 . C36 . 107.7(2) yes
N2 . C37 . C38 . 112.3(2) yes
C36 . C37 . C38 . 112.4(2) yes
N2 . C37 . H53 . 108.0 no
C36 . C37 . H53 . 108.5 no
C38 . C37 . H53 . 107.8 no
C37 . C38 . H54 . 109.2 no
C37 . C38 . H55 . 109.6 no
H54 . C38 . H55 . 109.5 no
C37 . C38 . H56 . 109.6 no
H54 . C38 . H56 . 109.5 no
H55 . C38 . H56 . 109.5 no
P2 . C39 . C40 . 122.4(2) yes
P2 . C39 . C44 . 118.4(2) yes
C40 . C39 . C44 . 119.1(3) yes
C39 . C40 . C41 . 120.2(3) yes
C39 . C40 . H57 . 120.0 no
C41 . C40 . H57 . 119.8 no
C40 . C41 . C42 . 120.0(3) yes
C40 . C41 . H58 . 119.9 no
C42 . C41 . H58 . 120.0 no
C41 . C42 . C43 . 120.6(3) yes
C41 . C42 . H59 . 119.9 no
C43 . C42 . H59 . 119.5 no
C42 . C43 . C44 . 119.7(3) yes
C42 . C43 . H60 . 120.0 no
C44 . C43 . H60 . 120.3 no
C39 . C44 . C43 . 120.4(3) yes
C39 . C44 . H61 . 120.0 no
C43 . C44 . H61 . 119.6 no
P2 . C45 . C46 . 122.0(3) yes
P2 . C45 . C50 . 118.9(2) yes
C46 . C45 . C50 . 118.9(3) yes
C45 . C46 . C47 . 119.9(4) yes
C45 . C46 . H62 . 120.0 no
C47 . C46 . H62 . 120.0 no
C46 . C47 . C48 . 120.6(4) yes
C46 . C47 . H63 . 119.8 no
C48 . C47 . H63 . 119.6 no
C47 . C48 . C49 . 120.2(3) yes
C47 . C48 . H64 . 119.7 no
C49 . C48 . H64 . 120.0 no
C48 . C49 . C50 . 119.3(4) yes
C48 . C49 . H65 . 119.7 no
C50 . C49 . H65 . 121.0 no
C45 . C50 . C49 . 120.9(3) yes
C45 . C50 . H66 . 119.5 no
C49 . C50 . H66 . 119.5 no

loop_
_geom_bond_atom_site_label_1
_geom_bond_site_symmetry_1
_geom_bond_atom_site_label_2
_geom_bond_site_symmetry_2
_geom_bond_distance
_geom_bond_publ_flag
Ru1 . Cl1 . 2.4918(8) yes
Ru1 . P1 . 2.2737(8) yes
Ru1 . N1 . 2.184(2) yes
Ru1 . C1 . 2.159(3) yes
Ru1 . C2 . 2.211(3) yes
Ru1 . C3 . 2.216(2) yes
Ru1 . C4 . 2.164(3) yes
Ru1 . C5 . 2.145(3) yes
Ru2 . Cl2 . 2.4752(8) yes
Ru2 . P2 . 2.2895(8) yes
Ru2 . N2 . 2.182(2) yes
Ru2 . C26 . 2.174(3) yes
Ru2 . C27 . 2.184(3) yes
Ru2 . C28 . 2.184(3) yes
Ru2 . C29 . 2.165(3) yes
Ru2 . C30 . 2.169(3) yes
P1 . C11 . 1.850(3) yes
P1 . C14 . 1.823(3) yes
P1 . C20 . 1.845(3) yes
P2 . C36 . 1.862(3) yes
P2 . C39 . 1.830(3) yes
P2 . C45 . 1.842(3) yes
N1 . C12 . 1.498(4) yes
N1 . H1 . 0.950 no
N1 . H2 . 0.950 no
N2 . C37 . 1.498(3) yes
N2 . H34 . 0.950 no
N2 . H35 . 0.950 no
C1 . C2 . 1.442(5) yes
C1 . C5 . 1.429(6) yes
C1 . C6 . 1.511(6) yes
C2 . C3 . 1.406(5) yes
C2 . C7 . 1.488(5) yes
C3 . C4 . 1.442(4) yes
C3 . C8 . 1.485(4) yes
C4 . C5 . 1.439(5) yes
C4 . C9 . 1.496(5) yes
C5 . C10 . 1.504(5) yes
C6 . H3 . 0.950 no
C6 . H4 . 0.950 no
C6 . H5 . 0.950 no
C7 . H6 . 0.950 no
C7 . H7 . 0.950 no
C7 . H8 . 0.950 no
C8 . H9 . 0.950 no
C8 . H10 . 0.950 no
C8 . H11 . 0.950 no
C9 . H12 . 0.950 no
C9 . H13 . 0.950 no
C9 . H14 . 0.950 no
C10 . H15 . 0.950 no
C10 . H16 . 0.950 no
C10 . H17 . 0.950 no
C11 . C12 . 1.519(4) yes
C11 . H18 . 0.950 no
C11 . H19 . 0.950 no
C12 . C13 . 1.530(4) yes
C12 . H20 . 0.950 no
C13 . H21 . 0.950 no
C13 . H22 . 0.950 no
C13 . H23 . 0.950 no
C14 . C15 . 1.386(5) yes
C14 . C19 . 1.391(5) yes
C15 . C16 . 1.392(5) yes
C15 . H24 . 0.950 no
C16 . C17 . 1.366(6) yes
C16 . H25 . 0.950 no
C17 . C18 . 1.384(7) yes
C17 . H26 . 0.950 no
C18 . C19 . 1.394(6) yes
C18 . H27 . 0.950 no
C19 . H28 . 0.950 no
C20 . C21 . 1.380(5) yes
C20 . C25 . 1.373(6) yes
C21 . C22 . 1.421(5) yes
C21 . H29 . 0.950 no
C22 . C23 . 1.369(8) yes
C22 . H30 . 0.950 no
C23 . C24 . 1.386(7) yes
C23 . H31 . 0.950 no
C24 . C25 . 1.397(5) yes
C24 . H32 . 0.950 no
C25 . H33 . 0.950 no
C26 . C27 . 1.441(5) yes
C26 . C30 . 1.457(4) yes
C26 . C31 . 1.489(5) yes
C27 . C28 . 1.430(4) yes
C27 . C32 . 1.498(5) yes
C28 . C29 . 1.445(4) yes
C28 . C33 . 1.498(4) yes
C29 . C30 . 1.428(4) yes
C29 . C34 . 1.494(4) yes
C30 . C35 . 1.504(4) yes
C31 . H36 . 0.950 no
C31 . H37 . 0.950 no
C31 . H38 . 0.950 no
C32 . H39 . 0.950 no
C32 . H40 . 0.950 no
C32 . H41 . 0.950 no
C33 . H42 . 0.950 no
C33 . H43 . 0.950 no
C33 . H44 . 0.950 no
C34 . H45 . 0.950 no
C34 . H46 . 0.950 no
C34 . H47 . 0.950 no
C35 . H48 . 0.950 no
C35 . H49 . 0.950 no
C35 . H50 . 0.950 no
C36 . C37 . 1.523(4) yes
C36 . H51 . 0.950 no
C36 . H52 . 0.950 no
C37 . C38 . 1.520(4) yes
C37 . H53 . 0.950 no
C38 . H54 . 0.950 no
C38 . H55 . 0.950 no
C38 . H56 . 0.950 no
C39 . C40 . 1.404(4) yes
C39 . C44 . 1.394(4) yes
C40 . C41 . 1.397(5) yes
C40 . H57 . 0.950 no
C41 . C42 . 1.379(6) yes
C41 . H58 . 0.950 no
C42 . C43 . 1.390(5) yes
C42 . H59 . 0.950 no
C43 . C44 . 1.398(5) yes
C43 . H60 . 0.950 no
C44 . H61 . 0.950 no
C45 . C46 . 1.392(4) yes
C45 . C50 . 1.388(5) yes
C46 . C47 . 1.395(5) yes
C46 . H62 . 0.950 no
C47 . C48 . 1.380(7) yes
C47 . H63 . 0.950 no
C48 . C49 . 1.377(6) yes
C48 . H64 . 0.950 no
C49 . C50 . 1.404(5) yes
C49 . H65 . 0.950 no
C50 . H66 . 0.950 no
